data_4345692
loop_
_publ_author_name
'W\"achtler, Erik'
'Wahlicht, Sven'
'Priv\'er, Steven H.'
'Bennett, Martin A.'
'Gerke, Birgit'
'P\"ottgen, Rainer'
'Brendler, Erica'
'Gericke, Robert'
'Wagler, J\"org'
'Bhargava, Suresh K.'

_publ_section_title
;
 Tin(IV) Compounds with 2-C6F4PPh2 Substituents and Their Reactivity
 toward Palladium(0): Formation of Tin--Palladium Complexes via Oxidative
 Addition
;
_journal_name_full 'Inorganic Chemistry'
_journal_paper_doi 10.1021/acs.inorgchem.7b00410
_journal_year 2017
_chemical_formula_moiety 'C54 H30 Cl F12 P3 Pd Sn, C4 H8 O'
_chemical_formula_sum 'C58 H38 Cl F12 O P3 Pd Sn'
_chemical_formula_weight 1332.33
_space_group_crystal_system trigonal
_space_group_IT_number 148
_space_group_name_Hall '-R 3'
_space_group_name_H-M_alt 'R -3 :H'
_symmetry_space_group_name_Hall '-R 3'
_symmetry_space_group_name_H-M 'R -3 :H'
_atom_sites_solution_hydrogens geom
_audit_creation_method SHELXL-2014/7
_cell_angle_alpha 90
_cell_angle_beta 90
_cell_angle_gamma 120
_cell_formula_units_Z 6
_cell_length_a 13.4251(6)
_cell_length_b 13.4251(6)
_cell_length_c 48.583(2)
_cell_measurement_reflns_used 9909
_cell_measurement_temperature 200(2)
_cell_measurement_theta_max 38.04
_cell_measurement_theta_min 2.73
_cell_volume 7583.2(6)
_computing_cell_refinement 'Bruker SAINT'
_computing_data_collection 'Bruker APEX2'
_computing_data_reduction 'Bruker SAINT'
_computing_molecular_graphics 'ORTEP32 (Farugia)'
_computing_publication_material 'Ciftab (Sheldrick)'
_computing_structure_refinement 'SHELXL-97 (Sheldrick, 2008)'
_computing_structure_solution 'SHELXS-97 (Sheldrick, 2008)'
_diffrn_ambient_temperature 200(2)
_diffrn_measured_fraction_theta_full 0.998
_diffrn_measured_fraction_theta_max 0.999
_diffrn_measurement_device_type 'Bruker APEX-II CCD'
_diffrn_measurement_method '\f and \w scans'
_diffrn_radiation_type MoK\a
_diffrn_radiation_wavelength 0.71073
_diffrn_reflns_av_R_equivalents 0.0295
_diffrn_reflns_av_unetI/netI 0.0245
_diffrn_reflns_Laue_measured_fraction_full 0.998
_diffrn_reflns_Laue_measured_fraction_max 0.999
_diffrn_reflns_limit_h_max 21
_diffrn_reflns_limit_h_min -21
_diffrn_reflns_limit_k_max 21
_diffrn_reflns_limit_k_min -21
_diffrn_reflns_limit_l_max 30
_diffrn_reflns_limit_l_min -78
_diffrn_reflns_number 34446
_diffrn_reflns_point_group_measured_fraction_full 0.998
_diffrn_reflns_point_group_measured_fraction_max 0.999
_diffrn_reflns_theta_full 25.242
_diffrn_reflns_theta_max 34.997
_diffrn_reflns_theta_min 2.425
_exptl_absorpt_coefficient_mu 1.085
_exptl_absorpt_correction_T_max 1.0000
_exptl_absorpt_correction_T_min 0.9344
_exptl_absorpt_correction_type multi-scan
_exptl_absorpt_process_details SADABS
_exptl_crystal_colour orange
_exptl_crystal_density_diffrn 1.750
_exptl_crystal_description prism
_exptl_crystal_F_000 3960
_exptl_crystal_size_max 0.320
_exptl_crystal_size_mid 0.210
_exptl_crystal_size_min 0.110
_refine_diff_density_max 0.885
_refine_diff_density_min -0.357
_refine_diff_density_rms 0.077
_refine_ls_extinction_method none
_refine_ls_goodness_of_fit_ref 1.082
_refine_ls_hydrogen_treatment constr
_refine_ls_matrix_type full
_refine_ls_number_parameters 217
_refine_ls_number_reflns 7427
_refine_ls_number_restraints 0
_refine_ls_restrained_S_all 1.082
_refine_ls_R_factor_all 0.0326
_refine_ls_R_factor_gt 0.0253
_refine_ls_shift/su_max 0.001
_refine_ls_shift/su_mean 0.000
_refine_ls_structure_factor_coef Fsqd
_refine_ls_weighting_details 'w=1/[\s^2^(Fo^2^)+(0.0375P)^2^+1.4357P] where P=(Fo^2^+2Fc^2^)/3'
_refine_ls_weighting_scheme calc
_refine_ls_wR_factor_gt 0.0690
_refine_ls_wR_factor_ref 0.0722
_reflns_Friedel_coverage 0.000
_reflns_number_gt 6138
_reflns_number_total 7427
_reflns_threshold_expression 'I > 2\s(I)'
_cod_data_source_file ic7b00410_si_003.cif
_cod_data_source_block 7
_cod_depositor_comments
;
The following automatic conversions were performed:

'_exptl_absorpt_correction_type' value 'MULTI-SCAN' changed to
'multi-scan' according to
/home/data/users/saulius/crontab/automatic-downloads/rss-feeds/ACS/lib/dictionaries/cif_core.dic
dictionary named 'cif_core.dic' version 2.4.2 from 2011-04-26.

Automatic conversion script
Id: cif_fix_values 4973 2017-02-22 13:04:09Z antanas 
;
_cod_original_cell_volume 7583.2(8)
_cod_database_code 4345692
_shelx_shelxl_version_number 2014/7
_shelx_space_group_comment
;
The symmetry employed for this shelxl refinement is uniquely defined
by the following loop, which should always be used as a source of
symmetry information in preference to the above space-group names.
They are only intended as comments.
;
_shelx_estimated_absorpt_t_min 0.723
_shelx_estimated_absorpt_t_max 0.890

loop_
_space_group_symop_operation_xyz
'x, y, z'
'-y, x-y, z'
'-x+y, -x, z'
'x+2/3, y+1/3, z+1/3'
'-y+2/3, x-y+1/3, z+1/3'
'-x+y+2/3, -x+1/3, z+1/3'
'x+1/3, y+2/3, z+2/3'
'-y+1/3, x-y+2/3, z+2/3'
'-x+y+1/3, -x+2/3, z+2/3'
'-x, -y, -z'
'y, -x+y, -z'
'x-y, x, -z'
'-x+2/3, -y+1/3, -z+1/3'
'y+2/3, -x+y+1/3, -z+1/3'
'x-y+2/3, x+1/3, -z+1/3'
'-x+1/3, -y+2/3, -z+2/3'
'y+1/3, -x+y+2/3, -z+2/3'
'x-y+1/3, x+2/3, -z+2/3'

loop_
_atom_site_label
_atom_site_type_symbol
_atom_site_fract_x
_atom_site_fract_y
_atom_site_fract_z
_atom_site_U_iso_or_equiv
_atom_site_adp_type
_atom_site_occupancy
_atom_site_site_symmetry_order
_atom_site_calc_flag
_atom_site_refinement_flags_posn
_atom_site_refinement_flags_adp
_atom_site_refinement_flags_occupancy
Pd1 Pd 0.6667 0.3333 0.07406(2) 0.01731(4) Uani 1 3 d S T P
Sn1 Sn 0.6667 0.3333 0.12485(2) 0.01814(4) Uani 1 3 d S T P
Cl1 Cl 0.6667 0.3333 0.02392(2) 0.02709(11) Uani 1 3 d S T P
P1 P 0.68112(3) 0.16428(3) 0.07882(2) 0.02136(6) Uani 1 1 d . . .
F1 F 0.66538(10) -0.06005(9) 0.10104(2) 0.0445(2) Uani 1 1 d . . .
F2 F 0.66876(11) -0.11919(10) 0.15337(3) 0.0566(3) Uani 1 1 d . . .
F3 F 0.68800(10) 0.02217(10) 0.19509(2) 0.0505(3) Uani 1 1 d . . .
F4 F 0.69545(10) 0.22299(9) 0.18443(2) 0.0417(2) Uani 1 1 d . . .
C1 C 0.68394(11) 0.18795(11) 0.13642(2) 0.0221(2) Uani 1 1 d . . .
C2 C 0.67807(11) 0.11676(11) 0.11457(3) 0.0234(2) Uani 1 1 d . . .
C3 C 0.67191(13) 0.01284(12) 0.12087(3) 0.0310(3) Uani 1 1 d . . .
C4 C 0.67491(14) -0.01842(14) 0.14795(4) 0.0362(3) Uani 1 1 d . . .
C5 C 0.68475(13) 0.05269(14) 0.16895(3) 0.0334(3) Uani 1 1 d . . .
C6 C 0.68881(12) 0.15553(13) 0.16316(3) 0.0277(3) Uani 1 1 d . . .
C7 C 0.81055(13) 0.17060(12) 0.06454(3) 0.0295(3) Uani 1 1 d . . .
C8 C 0.83736(16) 0.20281(15) 0.03699(3) 0.0408(4) Uani 1 1 d . . .
H8 H 0.7897 0.2216 0.0264 0.049 Uiso 1 1 calc R U .
C9 C 0.93395(19) 0.20737(19) 0.02514(4) 0.0562(5) Uani 1 1 d . . .
H9 H 0.9513 0.2282 0.0063 0.067 Uiso 1 1 calc R U .
C10 C 1.00445(19) 0.18190(19) 0.04050(5) 0.0612(6) Uani 1 1 d . . .
H10 H 1.0689 0.1829 0.0321 0.073 Uiso 1 1 calc R U .
C11 C 0.98157(17) 0.15491(18) 0.06800(5) 0.0531(5) Uani 1 1 d . . .
H11 H 1.0323 0.1408 0.0788 0.064 Uiso 1 1 calc R U .
C12 C 0.88458(14) 0.14826(15) 0.08004(4) 0.0385(3) Uani 1 1 d . . .
H12 H 0.8686 0.1284 0.0989 0.046 Uiso 1 1 calc R U .
C13 C 0.55944(13) 0.03756(12) 0.06373(3) 0.0282(3) Uani 1 1 d . . .
C14 C 0.45527(15) -0.01099(17) 0.07758(4) 0.0456(4) Uani 1 1 d . . .
H14 H 0.4496 0.0204 0.0946 0.055 Uiso 1 1 calc R U .
C15 C 0.35905(18) -0.10574(19) 0.06647(5) 0.0615(6) Uani 1 1 d . . .
H15 H 0.2885 -0.1405 0.0763 0.074 Uiso 1 1 calc R U .
C16 C 0.3651(2) -0.14941(17) 0.04137(5) 0.0605(6) Uani 1 1 d . . .
H16 H 0.2990 -0.2141 0.0339 0.073 Uiso 1 1 calc R U .
C17 C 0.4656(2) -0.09996(18) 0.02733(5) 0.0578(6) Uani 1 1 d . . .
H17 H 0.4692 -0.1289 0.0097 0.069 Uiso 1 1 calc R U .
C18 C 0.56336(18) -0.00730(15) 0.03840(4) 0.0449(4) Uani 1 1 d . . .
H18 H 0.6337 0.0256 0.0285 0.054 Uiso 1 1 calc R U .

loop_
_atom_site_aniso_label
_atom_site_aniso_U_11
_atom_site_aniso_U_22
_atom_site_aniso_U_33
_atom_site_aniso_U_23
_atom_site_aniso_U_13
_atom_site_aniso_U_12
Pd1 0.01808(5) 0.01808(5) 0.01577(6) 0.000 0.000 0.00904(2)
Sn1 0.01917(5) 0.01917(5) 0.01610(6) 0.000 0.000 0.00958(2)
Cl1 0.03299(17) 0.03299(17) 0.01527(19) 0.000 0.000 0.01650(9)
P1 0.02457(15) 0.01959(14) 0.02244(13) -0.00051(10) 0.00175(11) 0.01292(12)
F1 0.0626(7) 0.0305(5) 0.0525(6) -0.0012(4) 0.0004(5) 0.0324(5)
F2 0.0699(8) 0.0418(6) 0.0725(7) 0.0222(5) 0.0011(6) 0.0388(6)
F3 0.0563(7) 0.0593(7) 0.0384(5) 0.0236(5) -0.0026(5) 0.0309(6)
F4 0.0562(6) 0.0485(6) 0.0224(4) 0.0006(4) -0.0038(4) 0.0276(5)
C1 0.0200(5) 0.0238(6) 0.0233(5) 0.0049(4) 0.0006(4) 0.0116(5)
C2 0.0224(6) 0.0216(6) 0.0284(5) 0.0034(4) 0.0007(4) 0.0127(5)
C3 0.0333(7) 0.0248(6) 0.0404(7) 0.0041(5) 0.0008(6) 0.0186(6)
C4 0.0333(8) 0.0324(8) 0.0498(8) 0.0158(6) 0.0020(6) 0.0215(7)
C5 0.0262(7) 0.0405(8) 0.0339(7) 0.0168(6) -0.0002(5) 0.0171(6)
C6 0.0253(6) 0.0328(7) 0.0246(5) 0.0052(5) -0.0004(4) 0.0142(6)
C7 0.0306(7) 0.0253(6) 0.0364(7) 0.0004(5) 0.0084(5) 0.0169(6)
C8 0.0467(10) 0.0430(9) 0.0395(8) 0.0072(7) 0.0158(7) 0.0275(8)
C9 0.0630(13) 0.0546(12) 0.0577(11) 0.0133(9) 0.0355(10) 0.0345(11)
C10 0.0487(11) 0.0531(12) 0.0932(16) 0.0114(11) 0.0359(11) 0.0340(10)
C11 0.0386(10) 0.0511(11) 0.0820(14) 0.0120(10) 0.0158(9) 0.0317(9)
C12 0.0322(8) 0.0389(9) 0.0512(9) 0.0038(7) 0.0054(7) 0.0230(7)
C13 0.0330(7) 0.0210(6) 0.0317(6) -0.0029(5) -0.0037(5) 0.0145(5)
C14 0.0307(8) 0.0427(10) 0.0535(10) -0.0067(8) -0.0025(7) 0.0110(7)
C15 0.0353(10) 0.0464(11) 0.0843(15) -0.0002(11) -0.0109(10) 0.0066(9)
C16 0.0597(13) 0.0312(9) 0.0812(15) -0.0140(9) -0.0361(12) 0.0157(9)
C17 0.0759(15) 0.0387(10) 0.0579(11) -0.0232(9) -0.0237(11) 0.0281(10)
C18 0.0559(11) 0.0361(9) 0.0407(8) -0.0133(7) -0.0034(7) 0.0215(8)

loop_
_atom_type_symbol
_atom_type_description
_atom_type_scat_dispersion_real
_atom_type_scat_dispersion_imag
_atom_type_scat_source
C C 0.0033 0.0016 'International Tables Vol C Tables 4.2.6.8 and 6.1.1.4'
H H 0.0000 0.0000 'International Tables Vol C Tables 4.2.6.8 and 6.1.1.4'
F F 0.0171 0.0103 'International Tables Vol C Tables 4.2.6.8 and 6.1.1.4'
P P 0.1023 0.0942 'International Tables Vol C Tables 4.2.6.8 and 6.1.1.4'
Cl Cl 0.1484 0.1585 'International Tables Vol C Tables 4.2.6.8 and 6.1.1.4'
Pd Pd -0.9988 1.0072 'International Tables Vol C Tables 4.2.6.8 and 6.1.1.4'
Sn Sn -0.6537 1.4246 'International Tables Vol C Tables 4.2.6.8 and 6.1.1.4'
O O 0.0106 0.0060 'International Tables Vol C Tables 4.2.6.8 and 6.1.1.4'

loop_
_geom_angle_atom_site_label_1
_geom_angle_atom_site_label_2
_geom_angle_atom_site_label_3
_geom_angle
_geom_angle_site_symmetry_1
_geom_angle_site_symmetry_3
P1 Pd1 P1 119.069(3) . 2_655
P1 Pd1 P1 119.069(3) . 3_665
P1 Pd1 P1 119.065(3) 2_655 3_665
P1 Pd1 Cl1 95.574(8) . .
P1 Pd1 Cl1 95.577(8) 2_655 .
P1 Pd1 Cl1 95.577(8) 3_665 .
P1 Pd1 Sn1 84.426(8) . .
P1 Pd1 Sn1 84.423(8) 2_655 .
P1 Pd1 Sn1 84.423(8) 3_665 .
Cl1 Pd1 Sn1 180.0 . .
C1 Sn1 C1 113.43(3) 2_655 3_665
C1 Sn1 C1 113.43(3) 2_655 .
C1 Sn1 C1 113.43(3) 3_665 .
C1 Sn1 Pd1 105.14(3) 2_655 .
C1 Sn1 Pd1 105.14(3) 3_665 .
C1 Sn1 Pd1 105.15(3) . .
C13 P1 C7 106.10(7) . .
C13 P1 C2 101.63(6) . .
C7 P1 C2 103.25(6) . .
C13 P1 Pd1 112.83(5) . .
C7 P1 Pd1 116.46(5) . .
C2 P1 Pd1 115.00(4) . .
C6 C1 C2 119.46(12) . .
C6 C1 Sn1 125.09(10) . .
C2 C1 Sn1 115.14(8) . .
C3 C2 C1 118.13(12) . .
C3 C2 P1 122.33(11) . .
C1 C2 P1 119.53(9) . .
F1 C3 C4 117.41(13) . .
F1 C3 C2 121.48(13) . .
C4 C3 C2 121.09(14) . .
F2 C4 C5 119.84(14) . .
F2 C4 C3 119.69(16) . .
C5 C4 C3 120.47(13) . .
F3 C5 C4 120.20(14) . .
F3 C5 C6 120.41(15) . .
C4 C5 C6 119.38(13) . .
F4 C6 C1 120.45(13) . .
F4 C6 C5 118.12(12) . .
C1 C6 C5 121.41(14) . .
C12 C7 C8 118.89(14) . .
C12 C7 P1 123.14(12) . .
C8 C7 P1 117.94(12) . .
C9 C8 C7 120.01(18) . .
C9 C8 H8 120.0 . .
C7 C8 H8 120.0 . .
C10 C9 C8 120.42(18) . .
C10 C9 H9 119.8 . .
C8 C9 H9 119.8 . .
C9 C10 C11 120.03(17) . .
C9 C10 H10 120.0 . .
C11 C10 H10 120.0 . .
C10 C11 C12 120.25(19) . .
C10 C11 H11 119.9 . .
C12 C11 H11 119.9 . .
C11 C12 C7 120.32(17) . .
C11 C12 H12 119.8 . .
C7 C12 H12 119.8 . .
C18 C13 C14 118.45(15) . .
C18 C13 P1 123.59(13) . .
C14 C13 P1 117.79(12) . .
C13 C14 C15 119.93(19) . .
C13 C14 H14 120.0 . .
C15 C14 H14 120.0 . .
C16 C15 C14 120.6(2) . .
C16 C15 H15 119.7 . .
C14 C15 H15 119.7 . .
C17 C16 C15 119.71(19) . .
C17 C16 H16 120.1 . .
C15 C16 H16 120.1 . .
C16 C17 C18 120.58(19) . .
C16 C17 H17 119.7 . .
C18 C17 H17 119.7 . .
C13 C18 C17 120.7(2) . .
C13 C18 H18 119.7 . .
C17 C18 H18 119.7 . .

loop_
_geom_bond_atom_site_label_1
_geom_bond_atom_site_label_2
_geom_bond_distance
_geom_bond_site_symmetry_2
Pd1 P1 2.3838(3) .
Pd1 P1 2.3838(3) 2_655
Pd1 P1 2.3839(3) 3_665
Pd1 Cl1 2.4357(5) .
Pd1 Sn1 2.4676(2) .
Sn1 C1 2.1522(13) 2_655
Sn1 C1 2.1522(13) 3_665
Sn1 C1 2.1523(13) .
P1 C13 1.8225(14) .
P1 C7 1.8331(14) .
P1 C2 1.8433(13) .
F1 C3 1.3445(18) .
F2 C4 1.3396(18) .
F3 C5 1.3419(16) .
F4 C6 1.3474(17) .
C1 C6 1.3817(17) .
C1 C2 1.4043(18) .
C2 C3 1.3899(19) .
C3 C4 1.388(2) .
C4 C5 1.358(3) .
C5 C6 1.383(2) .
C7 C12 1.394(2) .
C7 C8 1.397(2) .
C8 C9 1.392(2) .
C8 H8 0.9500 .
C9 C10 1.376(3) .
C9 H9 0.9500 .
C10 C11 1.378(3) .
C10 H10 0.9500 .
C11 C12 1.389(2) .
C11 H11 0.9500 .
C12 H12 0.9500 .
C13 C18 1.382(2) .
C13 C14 1.386(2) .
C14 C15 1.391(3) .
C14 H14 0.9500 .
C15 C16 1.373(3) .
C15 H15 0.9500 .
C16 C17 1.352(3) .
C16 H16 0.9500 .
C17 C18 1.388(3) .
C17 H17 0.9500 .
C18 H18 0.9500 .

loop_
_geom_torsion_atom_site_label_1
_geom_torsion_atom_site_label_2
_geom_torsion_atom_site_label_3
_geom_torsion_atom_site_label_4
_geom_torsion
C6 C1 C2 C3 3.0(2)
Sn1 C1 C2 C3 -170.90(10)
C6 C1 C2 P1 -176.03(10)
Sn1 C1 C2 P1 10.09(14)
C13 P1 C2 C3 50.01(13)
C7 P1 C2 C3 -59.83(13)
Pd1 P1 C2 C3 172.22(10)
C13 P1 C2 C1 -131.02(11)
C7 P1 C2 C1 119.15(11)
Pd1 P1 C2 C1 -8.81(12)
C1 C2 C3 F1 179.59(13)
P1 C2 C3 F1 -1.4(2)
C1 C2 C3 C4 -1.9(2)
P1 C2 C3 C4 177.10(12)
F1 C3 C4 F2 -1.4(2)
C2 C3 C4 F2 179.98(14)
F1 C3 C4 C5 178.14(14)
C2 C3 C4 C5 -0.4(2)
F2 C4 C5 F3 -0.2(2)
C3 C4 C5 F3 -179.77(14)
F2 C4 C5 C6 -178.77(14)
C3 C4 C5 C6 1.7(2)
C2 C1 C6 F4 179.44(12)
Sn1 C1 C6 F4 -7.32(19)
C2 C1 C6 C5 -1.9(2)
Sn1 C1 C6 C5 171.37(11)
F3 C5 C6 F4 -0.3(2)
C4 C5 C6 F4 178.23(14)
F3 C5 C6 C1 -179.07(13)
C4 C5 C6 C1 -0.5(2)
C13 P1 C7 C12 -109.44(14)
C2 P1 C7 C12 -2.97(15)
Pd1 P1 C7 C12 124.07(13)
C13 P1 C7 C8 72.55(14)
C2 P1 C7 C8 179.02(13)
Pd1 P1 C7 C8 -53.94(14)
C12 C7 C8 C9 2.7(3)
P1 C7 C8 C9 -179.16(15)
C7 C8 C9 C10 -0.9(3)
C8 C9 C10 C11 -1.9(3)
C9 C10 C11 C12 2.9(3)
C10 C11 C12 C7 -1.0(3)
C8 C7 C12 C11 -1.8(3)
P1 C7 C12 C11 -179.77(15)
C7 P1 C13 C18 -27.20(16)
C2 P1 C13 C18 -134.84(14)
Pd1 P1 C13 C18 101.46(14)
C7 P1 C13 C14 157.68(13)
C2 P1 C13 C14 50.04(14)
Pd1 P1 C13 C14 -73.66(14)
C18 C13 C14 C15 2.7(3)
P1 C13 C14 C15 178.11(16)
C13 C14 C15 C16 -2.3(3)
C14 C15 C16 C17 0.1(3)
C15 C16 C17 C18 1.7(3)
C14 C13 C18 C17 -1.0(3)
P1 C13 C18 C17 -176.08(15)
C16 C17 C18 C13 -1.2(3)

loop_
_platon_squeeze_void_nr
_platon_squeeze_void_average_x
_platon_squeeze_void_average_y
_platon_squeeze_void_average_z
_platon_squeeze_void_volume
_platon_squeeze_void_count_electrons
_platon_squeeze_void_content
1 0.000 0.000 0.000 12 1 ' '
2 0.000 0.000 0.500 214 29 ' '
3 0.333 0.667 0.167 216 29 ' '
4 0.333 0.667 0.667 13 1 ' '
5 0.667 0.333 0.833 216 29 ' '
6 0.667 0.333 0.333 13 1 ' '
